data_7033452
loop_
_publ_author_name
'Schouwey, Cl\'ement'
'Papmeyer, Marcus'
'Scopelliti, Rosario'
'Severin, Kay'

_publ_section_title
;
 A heterometallic macrocycle as a redox-controlled molecular hinge.
;
_journal_issue 5
_journal_name_full 'Dalton transactions (Cambridge, England : 2003)'
_journal_page_first 2252
_journal_page_last 2258
_journal_paper_doi 10.1039/c4dt03331k
_journal_volume 44
_journal_year 2015
_chemical_formula_moiety 'C43 H34 N2 O2 P2 Pt'
_chemical_formula_sum 'C43 H34 N2 O2 P2 Pt'
_chemical_formula_weight 867.75
_space_group_IT_number 2
_symmetry_cell_setting triclinic
_symmetry_space_group_name_Hall '-P 1'
_symmetry_space_group_name_H-M 'P -1'
_atom_sites_solution_hydrogens geom
_atom_sites_solution_primary direct
_atom_sites_solution_secondary difmap
_audit_creation_method SHELXL-97
_audit_update_record
;
2014-10-29 deposited with the CCDC.
2014-12-11 downloaded from the CCDC.
;
_cell_angle_alpha 93.424(2)
_cell_angle_beta 92.130(3)
_cell_angle_gamma 96.938(3)
_cell_formula_units_Z 2
_cell_length_a 9.3776(4)
_cell_length_b 12.5093(4)
_cell_length_c 15.6996(3)
_cell_measurement_reflns_used 8615
_cell_measurement_temperature 293(2)
_cell_measurement_theta_max 73.0010
_cell_measurement_theta_min 4.4290
_cell_volume 1823.10(10)
_computing_cell_refinement
; 
CrysAlisPro, Agilent Technologies, 
Version 1.171.36.28 (release 01-02-2013 CrysAlis171 .NET) 
(compiled Feb  1 2013,16:14:44) 
;
_computing_data_collection
; 
CrysAlisPro, Agilent Technologies, 
Version 1.171.36.28 (release 01-02-2013 CrysAlis171 .NET) 
(compiled Feb  1 2013,16:14:44) 
;
_computing_data_reduction
; 
CrysAlisPro, Agilent Technologies, 
Version 1.171.36.28 (release 01-02-2013 CrysAlis171 .NET) 
(compiled Feb  1 2013,16:14:44) 
;
_computing_molecular_graphics 'Bruker SHELXTL'
_computing_publication_material 'Bruker SHELXTL'
_computing_structure_refinement 'SHELXL-97 (Sheldrick, 1997)'
_computing_structure_solution 'SHELXS-97 (Sheldrick, 1990)'
_diffrn_ambient_temperature 293(2)
_diffrn_detector_area_resol_mean 10.2665
_diffrn_measured_fraction_theta_full 0.997
_diffrn_measured_fraction_theta_max 0.967
_diffrn_measurement_device_type 'SuperNova, Dual, Cu at zero, Atlas'
_diffrn_measurement_method '\w scans'
_diffrn_radiation_monochromator mirror
_diffrn_radiation_source 'SuperNova (Cu) X-ray Source'
_diffrn_radiation_type 'Cu K\a'
_diffrn_radiation_wavelength 1.54178
_diffrn_reflns_av_R_equivalents 0.0207
_diffrn_reflns_av_sigmaI/netI 0.0256
_diffrn_reflns_limit_h_max 11
_diffrn_reflns_limit_h_min -10
_diffrn_reflns_limit_k_max 15
_diffrn_reflns_limit_k_min -15
_diffrn_reflns_limit_l_max 15
_diffrn_reflns_limit_l_min -19
_diffrn_reflns_number 12998
_diffrn_reflns_theta_full 67.00
_diffrn_reflns_theta_max 73.13
_diffrn_reflns_theta_min 3.57
_exptl_absorpt_coefficient_mu 8.338
_exptl_absorpt_correction_T_max 0.400
_exptl_absorpt_correction_T_min 0.247
_exptl_absorpt_correction_type analytical
_exptl_absorpt_process_details
; 
CrysAlisPro, Agilent Technologies, 
Version 1.171.36.28 (release 01-02-2013 CrysAlis171 .NET) 
(compiled Feb  1 2013,16:14:44) 
Analytical numeric absorption correction using a multifaceted crystal 
model based on expressions derived by R.C. Clark & J.S. Reid. 
(Clark, R. C. & Reid, J. S. (1995). Acta Cryst. A51, 887-897) 
;
_exptl_crystal_colour yellow
_exptl_crystal_density_diffrn 1.581
_exptl_crystal_density_method 'not measured'
_exptl_crystal_description prism
_exptl_crystal_F_000 860
_exptl_crystal_size_max 0.26
_exptl_crystal_size_mid 0.19
_exptl_crystal_size_min 0.16
_refine_diff_density_max 1.265
_refine_diff_density_min -0.674
_refine_diff_density_rms 0.085
_refine_ls_extinction_method none
_refine_ls_goodness_of_fit_ref 1.076
_refine_ls_hydrogen_treatment constr
_refine_ls_matrix_type full
_refine_ls_number_parameters 451
_refine_ls_number_reflns 7089
_refine_ls_number_restraints 0
_refine_ls_restrained_S_all 1.076
_refine_ls_R_factor_all 0.0280
_refine_ls_R_factor_gt 0.0264
_refine_ls_shift/su_max 0.001
_refine_ls_shift/su_mean 0.000
_refine_ls_structure_factor_coef Fsqd
_refine_ls_weighting_details 'calc w=1/[\s^2^(Fo^2^)+(0.0405P)^2^+1.1685P] where P=(Fo^2^+2Fc^2^)/3'
_refine_ls_weighting_scheme calc
_refine_ls_wR_factor_gt 0.0707
_refine_ls_wR_factor_ref 0.0721
_reflns_number_gt 6747
_reflns_number_total 7089
_reflns_threshold_expression >2sigma(I)
_cod_data_source_file c4dt03331k1.cif
_cod_data_source_block cs339
_cod_depositor_comments 'Adding full bibliography for 7033452--7033453.cif.'
_cod_original_cell_volume 1823.09(10)
_cod_database_code 7033452

loop_
_symmetry_equiv_pos_as_xyz
'x, y, z'
'-x, -y, -z'

loop_
_atom_site_label
_atom_site_type_symbol
_atom_site_fract_x
_atom_site_fract_y
_atom_site_fract_z
_atom_site_U_iso_or_equiv
_atom_site_adp_type
_atom_site_occupancy
_atom_site_symmetry_multiplicity
_atom_site_calc_flag
_atom_site_refinement_flags
Pt1 Pt 0.459073(13) 0.473702(10) 0.236718(8) 0.03916(6) Uani 1 1 d .
P1 P 0.25541(9) 0.38605(7) 0.28918(5) 0.04363(18) Uani 1 1 d .
P2 P 0.35773(9) 0.62805(7) 0.21663(5) 0.04127(17) Uani 1 1 d .
O1 O 0.9443(6) -0.1480(4) 0.3306(4) 0.1139(16) Uani 1 1 d .
O2 O 1.1715(5) 0.9162(4) -0.0452(4) 0.1138(16) Uani 1 1 d .
N1 N 0.8720(6) 0.1124(4) 0.3875(3) 0.0890(14) Uani 1 1 d .
N2 N 0.9954(4) 0.6581(3) -0.0156(2) 0.0617(8) Uani 1 1 d .
C1 C 0.5645(4) 0.3461(3) 0.2597(2) 0.0458(7) Uani 1 1 d .
C2 C 0.6296(4) 0.2739(3) 0.2743(3) 0.0541(8) Uani 1 1 d .
C3 C 0.7050(4) 0.1848(3) 0.2942(2) 0.0516(8) Uani 1 1 d .
C4 C 0.6902(8) 0.0888(5) 0.2450(4) 0.098(2) Uani 1 1 d .
H4 H 0.6292 0.0799 0.1963 0.118 Uiso 1 1 calc R
C5 C 0.7647(8) 0.0068(5) 0.2672(4) 0.102(2) Uani 1 1 d .
H5 H 0.7535 -0.0584 0.2346 0.122 Uiso 1 1 calc R
C6 C 0.8556(5) 0.0215(4) 0.3378(3) 0.0656(11) Uani 1 1 d .
C7 C 0.7985(6) 0.1916(4) 0.3648(3) 0.0753(13) Uani 1 1 d .
H7 H 0.8111 0.2558 0.3988 0.090 Uiso 1 1 calc R
C8 C 0.9407(7) -0.0633(5) 0.3654(4) 0.0918(17) Uani 1 1 d .
H8 H 0.9973 -0.0476 0.4155 0.110 Uiso 1 1 calc R
C9 C 0.6366(4) 0.5443(3) 0.1840(2) 0.0476(7) Uani 1 1 d .
C10 C 0.7290(4) 0.5913(3) 0.1468(3) 0.0529(8) Uani 1 1 d .
C11 C 0.8306(4) 0.6532(3) 0.0980(3) 0.0501(8) Uani 1 1 d .
C12 C 0.8659(6) 0.7630(4) 0.1147(4) 0.0779(14) Uani 1 1 d .
H12 H 0.8235 0.7987 0.1589 0.093 Uiso 1 1 calc R
C13 C 0.9635(6) 0.8194(4) 0.0660(4) 0.0788(14) Uani 1 1 d .
H13 H 0.9865 0.8937 0.0760 0.095 Uiso 1 1 calc R
C14 C 1.0266(4) 0.7646(4) 0.0024(3) 0.0612(10) Uani 1 1 d .
C15 C 0.8992(4) 0.6053(3) 0.0313(3) 0.0553(9) Uani 1 1 d .
H15 H 0.8760 0.5315 0.0189 0.066 Uiso 1 1 calc R
C16 C 1.1337(6) 0.8205(5) -0.0520(4) 0.0836(15) Uani 1 1 d .
H16 H 1.1740 0.7794 -0.0939 0.100 Uiso 1 1 calc R
C17 C 0.2397(4) 0.2407(3) 0.2668(3) 0.0539(8) Uani 1 1 d .
C18 C 0.1944(7) 0.1979(4) 0.1860(4) 0.0785(14) Uani 1 1 d .
H18 H 0.1643 0.2427 0.1455 0.094 Uiso 1 1 calc R
C19 C 0.1933(8) 0.0884(4) 0.1647(5) 0.0970(19) Uani 1 1 d .
H19 H 0.1644 0.0603 0.1098 0.116 Uiso 1 1 calc R
C20 C 0.2346(8) 0.0222(4) 0.2244(5) 0.098(2) Uani 1 1 d .
H20 H 0.2281 -0.0518 0.2115 0.117 Uiso 1 1 calc R
C21 C 0.2853(9) 0.0648(5) 0.3029(5) 0.104(2) Uani 1 1 d .
H21 H 0.3182 0.0200 0.3425 0.125 Uiso 1 1 calc R
C22 C 0.2886(7) 0.1739(4) 0.3247(4) 0.0834(15) Uani 1 1 d .
H22 H 0.3239 0.2020 0.3786 0.100 Uiso 1 1 calc R
C23 C 0.2382(4) 0.4099(3) 0.4037(2) 0.0486(7) Uani 1 1 d .
C24 C 0.1364(5) 0.3487(4) 0.4480(3) 0.0674(11) Uani 1 1 d .
H24 H 0.0780 0.2911 0.4197 0.081 Uiso 1 1 calc R
C25 C 0.1211(6) 0.3732(5) 0.5343(3) 0.0799(14) Uani 1 1 d .
H25 H 0.0535 0.3310 0.5639 0.096 Uiso 1 1 calc R
C26 C 0.2053(6) 0.4593(5) 0.5764(3) 0.0727(12) Uani 1 1 d .
H26 H 0.1930 0.4766 0.6338 0.087 Uiso 1 1 calc R
C27 C 0.3070(5) 0.5193(4) 0.5334(3) 0.0650(10) Uani 1 1 d .
H27 H 0.3649 0.5770 0.5620 0.078 Uiso 1 1 calc R
C28 C 0.3245(4) 0.4948(3) 0.4475(2) 0.0540(8) Uani 1 1 d .
H28 H 0.3948 0.5357 0.4189 0.065 Uiso 1 1 calc R
C29 C 0.0859(4) 0.4233(3) 0.2450(3) 0.0548(8) Uani 1 1 d .
H29A H 0.0772 0.4019 0.1845 0.066 Uiso 1 1 calc R
H29B H 0.0066 0.3835 0.2721 0.066 Uiso 1 1 calc R
C30 C 0.0735(4) 0.5434(3) 0.2572(3) 0.0568(9) Uani 1 1 d .
H30A H 0.1035 0.5681 0.3156 0.068 Uiso 1 1 calc R
H30B H -0.0267 0.5541 0.2488 0.068 Uiso 1 1 calc R
C31 C 0.1630(4) 0.6128(3) 0.1966(3) 0.0521(8) Uani 1 1 d .
H31A H 0.1320 0.6841 0.1994 0.062 Uiso 1 1 calc R
H31B H 0.1416 0.5817 0.1388 0.062 Uiso 1 1 calc R
C32 C 0.3957(4) 0.7199(3) 0.3116(2) 0.0481(7) Uani 1 1 d .
C33 C 0.2902(5) 0.7707(3) 0.3516(3) 0.0595(9) Uani 1 1 d .
H33 H 0.1973 0.7633 0.3272 0.071 Uiso 1 1 calc R
C34 C 0.3229(7) 0.8323(4) 0.4278(3) 0.0766(14) Uani 1 1 d .
H34 H 0.2517 0.8655 0.4548 0.092 Uiso 1 1 calc R
C35 C 0.4607(8) 0.8444(4) 0.4634(3) 0.0856(16) Uani 1 1 d .
H35 H 0.4824 0.8856 0.5145 0.103 Uiso 1 1 calc R
C36 C 0.5663(6) 0.7958(4) 0.4235(3) 0.0776(13) Uani 1 1 d .
H36 H 0.6595 0.8046 0.4474 0.093 Uiso 1 1 calc R
C37 C 0.5342(5) 0.7342(3) 0.3483(3) 0.0600(9) Uani 1 1 d .
H37 H 0.6062 0.7016 0.3216 0.072 Uiso 1 1 calc R
C38 C 0.4195(4) 0.7030(3) 0.1267(2) 0.0462(7) Uani 1 1 d .
C39 C 0.4694(5) 0.8125(3) 0.1340(3) 0.0621(10) Uani 1 1 d .
H39 H 0.4714 0.8509 0.1867 0.075 Uiso 1 1 calc R
C40 C 0.5160(7) 0.8645(4) 0.0629(3) 0.0812(15) Uani 1 1 d .
H40 H 0.5500 0.9377 0.0680 0.097 Uiso 1 1 calc R
C41 C 0.5122(6) 0.8086(5) -0.0149(3) 0.0793(14) Uani 1 1 d .
H41 H 0.5426 0.8443 -0.0625 0.095 Uiso 1 1 calc R
C42 C 0.4644(6) 0.7014(4) -0.0232(3) 0.0719(12) Uani 1 1 d .
H42 H 0.4620 0.6642 -0.0764 0.086 Uiso 1 1 calc R
C43 C 0.4192(5) 0.6476(3) 0.0472(3) 0.0584(9) Uani 1 1 d .
H43 H 0.3884 0.5739 0.0414 0.070 Uiso 1 1 calc R

loop_
_atom_site_aniso_label
_atom_site_aniso_U_11
_atom_site_aniso_U_22
_atom_site_aniso_U_33
_atom_site_aniso_U_23
_atom_site_aniso_U_13
_atom_site_aniso_U_12
Pt1 0.04327(8) 0.03889(8) 0.03642(8) 0.00395(5) 0.00240(5) 0.00851(5)
P1 0.0484(4) 0.0431(4) 0.0391(4) 0.0060(3) 0.0032(3) 0.0027(3)
P2 0.0445(4) 0.0416(4) 0.0395(4) 0.0071(3) 0.0021(3) 0.0105(3)
O1 0.122(4) 0.074(3) 0.157(5) 0.021(3) 0.012(3) 0.046(2)
O2 0.104(3) 0.087(3) 0.148(4) 0.033(3) 0.030(3) -0.019(2)
N1 0.099(3) 0.086(3) 0.088(3) -0.011(2) -0.026(3) 0.049(3)
N2 0.0583(19) 0.066(2) 0.060(2) 0.0034(16) 0.0098(16) 0.0025(15)
C1 0.0551(19) 0.0442(17) 0.0398(17) 0.0025(13) 0.0014(14) 0.0137(14)
C2 0.060(2) 0.054(2) 0.050(2) 0.0043(16) 0.0025(16) 0.0133(17)
C3 0.057(2) 0.0494(19) 0.051(2) 0.0070(15) 0.0068(16) 0.0158(15)
C4 0.129(5) 0.074(3) 0.092(4) -0.024(3) -0.050(4) 0.049(3)
C5 0.137(6) 0.064(3) 0.108(5) -0.024(3) -0.036(4) 0.051(3)
C6 0.069(3) 0.061(2) 0.073(3) 0.013(2) 0.009(2) 0.027(2)
C7 0.083(3) 0.065(3) 0.080(3) -0.014(2) -0.019(2) 0.031(2)
C8 0.102(4) 0.085(4) 0.100(4) 0.017(3) 0.010(3) 0.050(3)
C9 0.0547(19) 0.0479(18) 0.0434(17) 0.0045(14) 0.0079(15) 0.0173(15)
C10 0.0458(18) 0.057(2) 0.057(2) 0.0067(17) 0.0034(16) 0.0115(15)
C11 0.0403(16) 0.0539(19) 0.057(2) 0.0068(16) 0.0000(15) 0.0081(14)
C12 0.084(3) 0.054(2) 0.097(4) -0.008(2) 0.030(3) 0.008(2)
C13 0.083(3) 0.048(2) 0.103(4) 0.003(2) 0.016(3) -0.004(2)
C14 0.052(2) 0.060(2) 0.071(3) 0.0138(19) 0.0014(18) 0.0011(17)
C15 0.0510(19) 0.0481(19) 0.065(2) -0.0011(17) 0.0074(17) -0.0003(15)
C16 0.071(3) 0.082(3) 0.095(4) 0.020(3) 0.015(3) -0.008(2)
C17 0.061(2) 0.0444(18) 0.056(2) 0.0065(15) 0.0082(17) 0.0011(15)
C18 0.104(4) 0.054(2) 0.073(3) -0.002(2) -0.011(3) 0.001(2)
C19 0.121(5) 0.057(3) 0.106(5) -0.019(3) -0.009(4) -0.001(3)
C20 0.109(5) 0.046(2) 0.136(6) -0.003(3) 0.015(4) 0.005(3)
C21 0.153(6) 0.058(3) 0.108(5) 0.022(3) 0.008(4) 0.033(3)
C22 0.123(5) 0.059(3) 0.071(3) 0.011(2) -0.002(3) 0.020(3)
C23 0.0528(18) 0.0516(19) 0.0426(18) 0.0077(14) 0.0061(14) 0.0079(15)
C24 0.068(3) 0.073(3) 0.058(2) 0.005(2) 0.013(2) -0.007(2)
C25 0.079(3) 0.097(4) 0.066(3) 0.018(3) 0.028(3) 0.005(3)
C26 0.075(3) 0.101(4) 0.045(2) 0.003(2) 0.013(2) 0.022(3)
C27 0.066(2) 0.079(3) 0.050(2) -0.0021(19) -0.0013(18) 0.011(2)
C28 0.055(2) 0.063(2) 0.0440(19) 0.0043(16) 0.0017(15) 0.0060(16)
C29 0.0492(19) 0.062(2) 0.052(2) 0.0082(17) -0.0016(15) -0.0003(16)
C30 0.0427(17) 0.071(2) 0.060(2) 0.0150(19) 0.0037(16) 0.0140(16)
C31 0.0457(18) 0.060(2) 0.053(2) 0.0143(16) -0.0033(15) 0.0132(15)
C32 0.061(2) 0.0416(17) 0.0436(18) 0.0064(14) 0.0033(15) 0.0131(14)
C33 0.075(3) 0.052(2) 0.056(2) 0.0057(17) 0.0095(19) 0.0232(18)
C34 0.115(4) 0.064(3) 0.057(3) -0.002(2) 0.015(3) 0.038(3)
C35 0.134(5) 0.067(3) 0.055(3) -0.013(2) -0.007(3) 0.022(3)
C36 0.092(3) 0.075(3) 0.062(3) -0.010(2) -0.014(2) 0.009(3)
C37 0.063(2) 0.061(2) 0.057(2) -0.0011(18) -0.0029(18) 0.0134(18)
C38 0.0503(18) 0.0482(18) 0.0416(17) 0.0078(14) -0.0010(14) 0.0105(14)
C39 0.085(3) 0.050(2) 0.052(2) 0.0088(17) 0.003(2) 0.0062(19)
C40 0.113(4) 0.056(2) 0.074(3) 0.022(2) 0.007(3) -0.004(3)
C41 0.097(4) 0.083(3) 0.061(3) 0.030(2) 0.017(3) 0.010(3)
C42 0.092(3) 0.083(3) 0.043(2) 0.006(2) 0.009(2) 0.015(3)
C43 0.075(3) 0.055(2) 0.046(2) 0.0059(16) 0.0043(18) 0.0077(18)

loop_
_atom_type_symbol
_atom_type_description
_atom_type_scat_dispersion_real
_atom_type_scat_dispersion_imag
_atom_type_scat_source
C C 0.0181 0.0091 'International Tables Vol C Tables 4.2.6.8 and 6.1.1.4'
H H 0.0000 0.0000 'International Tables Vol C Tables 4.2.6.8 and 6.1.1.4'
N N 0.0311 0.0180 'International Tables Vol C Tables 4.2.6.8 and 6.1.1.4'
O O 0.0492 0.0322 'International Tables Vol C Tables 4.2.6.8 and 6.1.1.4'
P P 0.2955 0.4335 'International Tables Vol C Tables 4.2.6.8 and 6.1.1.4'
Pt Pt -4.5932 6.9264 'International Tables Vol C Tables 4.2.6.8 and 6.1.1.4'

loop_
_geom_angle_atom_site_label_1
_geom_angle_atom_site_label_2
_geom_angle_atom_site_label_3
_geom_angle
C9 Pt1 C1 89.09(14)
C9 Pt1 P2 87.54(10)
C1 Pt1 P2 174.67(11)
C9 Pt1 P1 176.40(10)
C1 Pt1 P1 89.76(11)
P2 Pt1 P1 93.85(3)
C17 P1 C23 107.04(18)
C17 P1 C29 103.89(19)
C23 P1 C29 102.46(18)
C17 P1 Pt1 112.48(13)
C23 P1 Pt1 114.72(13)
C29 P1 Pt1 115.13(13)
C38 P2 C32 106.55(17)
C38 P2 C31 101.48(17)
C32 P2 C31 106.26(18)
C38 P2 Pt1 115.95(12)
C32 P2 Pt1 109.11(12)
C31 P2 Pt1 116.60(13)
C6 N1 C7 117.6(4)
C15 N2 C14 117.3(4)
C2 C1 Pt1 177.9(4)
C1 C2 C3 178.0(4)
C4 C3 C7 116.1(4)
C4 C3 C2 123.0(4)
C7 C3 C2 120.9(4)
C5 C4 C3 120.3(5)
C5 C4 H4 119.8
C3 C4 H4 119.8
C6 C5 C4 119.3(5)
C6 C5 H5 120.3
C4 C5 H5 120.3
N1 C6 C5 122.3(4)
N1 C6 C8 115.3(5)
C5 C6 C8 122.3(5)
N1 C7 C3 124.4(4)
N1 C7 H7 117.8
C3 C7 H7 117.8
O1 C8 C6 126.6(7)
O1 C8 H8 116.7
C6 C8 H8 116.7
C10 C9 Pt1 171.8(3)
C9 C10 C11 174.6(4)
C12 C11 C15 116.8(4)
C12 C11 C10 121.8(4)
C15 C11 C10 121.4(4)
C13 C12 C11 119.9(4)
C13 C12 H12 120.0
C11 C12 H12 120.0
C14 C13 C12 118.9(4)
C14 C13 H13 120.6
C12 C13 H13 120.6
N2 C14 C13 123.0(4)
N2 C14 C16 115.5(4)
C13 C14 C16 121.6(4)
N2 C15 C11 124.2(4)
N2 C15 H15 117.9
C11 C15 H15 117.9
O2 C16 C14 123.7(6)
O2 C16 H16 118.1
C14 C16 H16 118.1
C22 C17 C18 118.8(4)
C22 C17 P1 121.7(4)
C18 C17 P1 119.0(3)
C17 C18 C19 120.4(5)
C17 C18 H18 119.8
C19 C18 H18 119.8
C20 C19 C18 120.0(6)
C20 C19 H19 120.0
C18 C19 H19 120.0
C21 C20 C19 119.7(5)
C21 C20 H20 120.2
C19 C20 H20 120.2
C20 C21 C22 120.9(6)
C20 C21 H21 119.6
C22 C21 H21 119.6
C17 C22 C21 120.0(6)
C17 C22 H22 120.0
C21 C22 H22 120.0
C24 C23 C28 118.7(4)
C24 C23 P1 121.9(3)
C28 C23 P1 119.3(3)
C23 C24 C25 120.2(4)
C23 C24 H24 119.9
C25 C24 H24 119.9
C26 C25 C24 120.3(4)
C26 C25 H25 119.8
C24 C25 H25 119.8
C27 C26 C25 119.8(4)
C27 C26 H26 120.1
C25 C26 H26 120.1
C26 C27 C28 120.4(4)
C26 C27 H27 119.8
C28 C27 H27 119.8
C23 C28 C27 120.6(4)
C23 C28 H28 119.7
C27 C28 H28 119.7
C30 C29 P1 113.5(3)
C30 C29 H29A 108.9
P1 C29 H29A 108.9
C30 C29 H29B 108.9
P1 C29 H29B 108.9
H29A C29 H29B 107.7
C29 C30 C31 114.0(3)
C29 C30 H30A 108.7
C31 C30 H30A 108.7
C29 C30 H30B 108.7
C31 C30 H30B 108.7
H30A C30 H30B 107.6
C30 C31 P2 116.3(3)
C30 C31 H31A 108.2
P2 C31 H31A 108.2
C30 C31 H31B 108.2
P2 C31 H31B 108.2
H31A C31 H31B 107.4
C33 C32 C37 118.7(4)
C33 C32 P2 122.8(3)
C37 C32 P2 118.4(3)
C34 C33 C32 120.2(5)
C34 C33 H33 119.9
C32 C33 H33 119.9
C35 C34 C33 120.0(5)
C35 C34 H34 120.0
C33 C34 H34 120.0
C36 C35 C34 120.2(5)
C36 C35 H35 119.9
C34 C35 H35 119.9
C37 C36 C35 120.0(5)
C37 C36 H36 120.0
C35 C36 H36 120.0
C36 C37 C32 120.9(4)
C36 C37 H37 119.6
C32 C37 H37 119.6
C39 C38 C43 118.6(4)
C39 C38 P2 123.0(3)
C43 C38 P2 118.3(3)
C40 C39 C38 120.0(4)
C40 C39 H39 120.0
C38 C39 H39 120.0
C41 C40 C39 120.2(5)
C41 C40 H40 119.9
C39 C40 H40 119.9
C42 C41 C40 120.6(4)
C42 C41 H41 119.7
C40 C41 H41 119.7
C41 C42 C43 120.2(4)
C41 C42 H42 119.9
C43 C42 H42 119.9
C42 C43 C38 120.4(4)
C42 C43 H43 119.8
C38 C43 H43 119.8

loop_
_geom_bond_atom_site_label_1
_geom_bond_atom_site_label_2
_geom_bond_distance
Pt1 C9 2.018(4)
Pt1 C1 2.019(3)
Pt1 P2 2.2857(8)
Pt1 P1 2.2906(9)
P1 C17 1.819(4)
P1 C23 1.822(4)
P1 C29 1.833(4)
P2 C38 1.815(4)
P2 C32 1.825(4)
P2 C31 1.827(4)
O1 C8 1.167(8)
O2 C16 1.204(7)
N1 C6 1.330(7)
N1 C7 1.332(6)
N2 C15 1.325(5)
N2 C14 1.339(6)
C1 C2 1.178(5)
C2 C3 1.434(5)
C3 C4 1.379(6)
C3 C7 1.380(6)
C4 C5 1.363(7)
C4 H4 0.9300
C5 C6 1.362(8)
C5 H5 0.9300
C6 C8 1.478(7)
C7 H7 0.9300
C8 H8 0.9300
C9 C10 1.180(5)
C10 C11 1.430(5)
C11 C12 1.380(6)
C11 C15 1.392(6)
C12 C13 1.371(7)
C12 H12 0.9300
C13 C14 1.370(7)
C13 H13 0.9300
C14 C16 1.481(6)
C15 H15 0.9300
C16 H16 0.9300
C17 C22 1.373(6)
C17 C18 1.378(7)
C18 C19 1.390(7)
C18 H18 0.9300
C19 C20 1.363(9)
C19 H19 0.9300
C20 C21 1.359(10)
C20 H20 0.9300
C21 C22 1.384(8)
C21 H21 0.9300
C22 H22 0.9300
C23 C24 1.384(6)
C23 C28 1.385(6)
C24 C25 1.389(7)
C24 H24 0.9300
C25 C26 1.375(8)
C25 H25 0.9300
C26 C27 1.365(7)
C26 H26 0.9300
C27 C28 1.386(6)
C27 H27 0.9300
C28 H28 0.9300
C29 C30 1.523(6)
C29 H29A 0.9700
C29 H29B 0.9700
C30 C31 1.531(5)
C30 H30A 0.9700
C30 H30B 0.9700
C31 H31A 0.9700
C31 H31B 0.9700
C32 C33 1.388(5)
C32 C37 1.388(6)
C33 C34 1.387(7)
C33 H33 0.9300
C34 C35 1.377(9)
C34 H34 0.9300
C35 C36 1.374(8)
C35 H35 0.9300
C36 C37 1.373(6)
C36 H36 0.9300
C37 H37 0.9300
C38 C39 1.390(5)
C38 C43 1.390(5)
C39 C40 1.384(6)
C39 H39 0.9300
C40 C41 1.367(8)
C40 H40 0.9300
C41 C42 1.359(8)
C41 H41 0.9300
C42 C43 1.382(6)
C42 H42 0.9300
C43 H43 0.9300

loop_
_geom_torsion_atom_site_label_1
_geom_torsion_atom_site_label_2
_geom_torsion_atom_site_label_3
_geom_torsion_atom_site_label_4
_geom_torsion
C1 Pt1 P1 C17 -33.38(18)
P2 Pt1 P1 C17 150.54(15)
C1 Pt1 P1 C23 89.28(17)
P2 Pt1 P1 C23 -86.79(14)
C1 Pt1 P1 C29 -152.14(18)
P2 Pt1 P1 C29 31.78(15)
C9 Pt1 P2 C38 29.41(17)
P1 Pt1 P2 C38 -147.26(13)
C9 Pt1 P2 C32 -90.85(17)
P1 Pt1 P2 C32 92.49(13)
C9 Pt1 P2 C31 148.83(18)
P1 Pt1 P2 C31 -27.84(15)
C7 C3 C4 C5 0.5(10)
C2 C3 C4 C5 -179.9(6)
C3 C4 C5 C6 -1.1(12)
C7 N1 C6 C5 -1.8(9)
C7 N1 C6 C8 179.3(5)
C4 C5 C6 N1 1.8(11)
C4 C5 C6 C8 -179.4(7)
C6 N1 C7 C3 1.2(9)
C4 C3 C7 N1 -0.6(9)
C2 C3 C7 N1 179.8(5)
N1 C6 C8 O1 -178.7(7)
C5 C6 C8 O1 2.4(11)
C15 C11 C12 C13 0.5(8)
C10 C11 C12 C13 -179.7(5)
C11 C12 C13 C14 -1.3(9)
C15 N2 C14 C13 -0.2(7)
C15 N2 C14 C16 -179.5(4)
C12 C13 C14 N2 1.2(8)
C12 C13 C14 C16 -179.5(5)
C14 N2 C15 C11 -0.7(7)
C12 C11 C15 N2 0.6(7)
C10 C11 C15 N2 -179.2(4)
N2 C14 C16 O2 178.6(6)
C13 C14 C16 O2 -0.7(9)
C23 P1 C17 C22 -32.8(5)
C29 P1 C17 C22 -140.7(4)
Pt1 P1 C17 C22 94.1(4)
C23 P1 C17 C18 155.5(4)
C29 P1 C17 C18 47.5(4)
Pt1 P1 C17 C18 -77.7(4)
C22 C17 C18 C19 2.3(9)
P1 C17 C18 C19 174.3(5)
C17 C18 C19 C20 1.3(10)
C18 C19 C20 C21 -4.2(11)
C19 C20 C21 C22 3.4(12)
C18 C17 C22 C21 -3.1(9)
P1 C17 C22 C21 -174.9(5)
C20 C21 C22 C17 0.2(11)
C17 P1 C23 C24 -42.5(4)
C29 P1 C23 C24 66.4(4)
Pt1 P1 C23 C24 -168.1(3)
C17 P1 C23 C28 140.6(3)
C29 P1 C23 C28 -110.5(3)
Pt1 P1 C23 C28 15.0(4)
C28 C23 C24 C25 0.5(7)
P1 C23 C24 C25 -176.4(4)
C23 C24 C25 C26 1.0(9)
C24 C25 C26 C27 -1.7(9)
C25 C26 C27 C28 0.9(8)
C24 C23 C28 C27 -1.4(6)
P1 C23 C28 C27 175.6(3)
C26 C27 C28 C23 0.7(7)
C17 P1 C29 C30 179.4(3)
C23 P1 C29 C30 68.1(3)
Pt1 P1 C29 C30 -57.1(3)
P1 C29 C30 C31 75.7(4)
C29 C30 C31 P2 -71.1(4)
C38 P2 C31 C30 174.9(3)
C32 P2 C31 C30 -73.8(3)
Pt1 P2 C31 C30 48.0(4)
C38 P2 C32 C33 102.9(3)
C31 P2 C32 C33 -4.7(4)
Pt1 P2 C32 C33 -131.2(3)
C38 P2 C32 C37 -81.2(3)
C31 P2 C32 C37 171.2(3)
Pt1 P2 C32 C37 44.7(3)
C37 C32 C33 C34 -1.4(6)
P2 C32 C33 C34 174.4(3)
C32 C33 C34 C35 0.8(7)
C33 C34 C35 C36 0.2(8)
C34 C35 C36 C37 -0.6(9)
C35 C36 C37 C32 -0.1(8)
C33 C32 C37 C36 1.1(6)
P2 C32 C37 C36 -175.0(4)
C32 P2 C38 C39 -6.4(4)
C31 P2 C38 C39 104.6(4)
Pt1 P2 C38 C39 -128.1(3)
C32 P2 C38 C43 172.3(3)
C31 P2 C38 C43 -76.7(4)
Pt1 P2 C38 C43 50.7(4)
C43 C38 C39 C40 0.7(7)
P2 C38 C39 C40 179.5(4)
C38 C39 C40 C41 0.5(9)
C39 C40 C41 C42 -0.8(10)
C40 C41 C42 C43 -0.1(9)
C41 C42 C43 C38 1.3(8)
C39 C38 C43 C42 -1.6(7)
P2 C38 C43 C42 179.6(4)
